data_7250549
loop_
_publ_author_name
'Lai, Joshua'
'Gladden-Bennett, Evelyn F.'
'Shimizu, Karina'
'Elstone, Naomi'
'Tanner, Theo'
'Dem\'e, Bruno'
'Whitwood, Adrian Charles'
'Shimizu, Seishi'
'Lopes, Jos\'e N.C'
'Slattery, John M.'
'Bruce, Duncan W.'

_publ_section_title
;
 To Mix or Not to Mix: Charge and Polarity Effects on Alkyl/Fluoroalkyl
 Compound Miscibility&#x00A7;
;
_journal_name_full 'Physical Chemistry Chemical Physics'
_journal_paper_doi 10.1039/D5CP01737H
_journal_year 2025
_chemical_formula_moiety 'C13 H7 F17 N2'
_chemical_formula_sum 'C13 H7 F17 N2'
_chemical_formula_weight 514.21
_space_group_crystal_system monoclinic
_space_group_IT_number 14
_space_group_name_Hall '-P 2ybc'
_space_group_name_H-M_alt 'P 1 21/c 1'
_atom_sites_solution_hydrogens geom
_atom_sites_solution_primary dual
_audit_creation_date 2023-06-21
_audit_creation_method
;
Olex2 1.5
(compiled 2023.03.06 svn.rbb2c1857 for OlexSys, GUI svn.r6748)
;
_audit_update_record
;
2025-01-16 deposited with the CCDC.	2025-06-09 downloaded from the CCDC.
;
_cell_angle_alpha 90
_cell_angle_beta 93.232(2)
_cell_angle_gamma 90
_cell_formula_units_Z 4
_cell_length_a 30.1835(5)
_cell_length_b 5.56120(10)
_cell_length_c 10.3336(2)
_cell_measurement_reflns_used 8505
_cell_measurement_temperature 110.00(14)
_cell_measurement_theta_max 76.5770
_cell_measurement_theta_min 8.0890
_cell_volume 1731.80(5)
_computing_cell_refinement 'CrysAlisPro 1.171.42.72a (Rigaku OD, 2022)'
_computing_data_collection 'CrysAlisPro 1.171.42.72a (Rigaku OD, 2022)'
_computing_data_reduction 'CrysAlisPro 1.171.42.72a (Rigaku OD, 2022)'
_computing_molecular_graphics 'Olex2 1.5 (Dolomanov et al., 2009)'
_computing_publication_material 'Olex2 1.5 (Dolomanov et al., 2009)'
_computing_structure_refinement 'SHELXL 2018/3 (Sheldrick, 2015)'
_computing_structure_solution 'SHELXT  (Sheldrick, 2015)'
_diffrn_ambient_environment N~2~
_diffrn_ambient_temperature 110.00(14)
_diffrn_detector 'Hybrid Pixel Array Detector'
_diffrn_detector_area_resol_mean 10.0000
_diffrn_detector_type HyPix
_diffrn_measured_fraction_theta_full 0.998
_diffrn_measured_fraction_theta_max 0.976
_diffrn_measurement_details
;
List of Runs (angles in degrees, time in seconds):

  # Type    Start    End  Width  t~exp~   \w     \q     \k     \f   Frames
#--------------------------------------------------------------------------
  1  \w   -118.00 -41.00   0.50    3.00    --  -47.17-178.00  30.00  154
  2  \w   -118.00 -32.00   0.50    3.00    --  -47.17 -57.00  30.00  172
  3  \w    -54.00 -18.00   0.50    3.00    --  -47.17  37.00-180.00   72
  4  \w     27.00  53.00   0.50    3.00    --   47.17 -37.00 -60.00   52
  5  \w     40.00  93.00   0.50    3.00    --   47.17  37.00 -90.00  106
  6  \w    -24.00  21.00   0.50    3.00    --   47.17 -37.00 -60.00   90
  7  \w    -18.00   8.00   0.50    3.00    --   47.17 -57.00-120.00   52
  8  \w     13.00  62.00   0.50    3.00    --   47.17 -57.00-120.00   98
  9  \w     93.00 175.00   0.50   12.00    --  107.75  57.00 -90.00  164
 10  \w    135.00 177.00   0.50   12.00    --  107.75  19.00  90.00   84
 11  \w     60.00 104.00   0.50   12.00    --  107.75-125.00  90.00   88
 12  \w     39.00  90.00   0.50   12.00    --  107.75 -99.00 150.00  102
 13  \w     39.00  65.00   0.50   12.00    --  107.75 -77.00-150.00   52
 14  \w     94.00 177.00   0.50   12.00    --  107.75  57.00-120.00  166
 15  \w     39.00 108.00   0.50   12.00    --  107.75 -19.00  90.00  138
 16  \w     61.00 106.00   0.50   12.00    --  107.75 -99.00 120.00   90
 17  \w     43.00 119.00   0.50   12.00    --  107.75 -57.00 -60.00  152
 18  \w     75.00 102.00   0.50   12.00    --  107.75 -99.00 -30.00   54
 19  \w     37.00  69.00   0.50   12.00    --  107.75 -99.00 -30.00   64
 20  \w     43.00  77.00   0.50   12.00    --  107.75-125.00 -30.00   68
 21  \w     71.00 109.00   0.50   12.00    --  107.75-125.00  60.00   76
 22  \w     95.00 121.00   0.50   12.00    --  107.75  19.00  90.00   52
 23  \w     49.00 102.00   0.50   12.00    --  107.75 -99.00-150.00  106
 24  \w    100.00 125.00   0.50   12.00    --  107.75 -77.00-150.00   50
 25  \w     38.00 147.00   0.50   12.00    --  107.75   0.00  60.00  218
 26  \w     69.00 105.00   0.50   12.00    --  107.75 -99.00-120.00   72
 27  \w     38.00  70.00   0.50   12.00    --  107.75 -99.00  90.00   64
;
_diffrn_measurement_device 'four-circle diffractometer'
_diffrn_measurement_device_type 'SuperNova, Dual, Cu at home/near, HyPix'
_diffrn_measurement_method '\w scans'
_diffrn_orient_matrix_type 'CrysAlisPro convention (1999,Acta A55,543-557)'
_diffrn_orient_matrix_UB_11 0.0273385000
_diffrn_orient_matrix_UB_12 0.2327380000
_diffrn_orient_matrix_UB_13 0.0179183000
_diffrn_orient_matrix_UB_21 -0.0403717000
_diffrn_orient_matrix_UB_22 0.1482118000
_diffrn_orient_matrix_UB_23 -0.0514780000
_diffrn_orient_matrix_UB_31 -0.0154004000
_diffrn_orient_matrix_UB_32 0.0248908000
_diffrn_orient_matrix_UB_33 0.1389669000
_diffrn_radiation_monochromator mirror
_diffrn_radiation_probe x-ray
_diffrn_radiation_type 'Cu K\a'
_diffrn_radiation_wavelength 1.54184
_diffrn_reflns_av_R_equivalents 0.0392
_diffrn_reflns_av_unetI/netI 0.0227
_diffrn_reflns_Laue_measured_fraction_full 0.998
_diffrn_reflns_Laue_measured_fraction_max 0.976
_diffrn_reflns_limit_h_max 35
_diffrn_reflns_limit_h_min -38
_diffrn_reflns_limit_k_max 6
_diffrn_reflns_limit_k_min -7
_diffrn_reflns_limit_l_max 12
_diffrn_reflns_limit_l_min -10
_diffrn_reflns_number 13768
_diffrn_reflns_point_group_measured_fraction_full 0.998
_diffrn_reflns_point_group_measured_fraction_max 0.976
_diffrn_reflns_theta_full 67.684
_diffrn_reflns_theta_max 77.000
_diffrn_reflns_theta_min 4.402
_diffrn_source 'micro-focus sealed X-ray tube'
_diffrn_source_type 'SuperNova (Cu) X-ray Source'
_exptl_absorpt_coefficient_mu 2.306
_exptl_absorpt_correction_T_max 1.00000
_exptl_absorpt_correction_T_min 0.59786
_exptl_absorpt_correction_type multi-scan
_exptl_absorpt_process_details
;
CrysAlisPro 1.171.42.72a (Rigaku Oxford Diffraction, 2022)
Empirical absorption correction using spherical harmonics,
implemented in SCALE3 ABSPACK scaling algorithm.
;
_exptl_crystal_colour 'clear colourless'
_exptl_crystal_colour_lustre clear
_exptl_crystal_colour_primary colourless
_exptl_crystal_density_diffrn 1.972
_exptl_crystal_description plate
_exptl_crystal_F_000 1008
_exptl_crystal_size_max 0.47
_exptl_crystal_size_mid 0.26
_exptl_crystal_size_min 0.13
_refine_diff_density_max 0.556
_refine_diff_density_min -0.441
_refine_diff_density_rms 0.109
_refine_ls_extinction_method none
_refine_ls_goodness_of_fit_ref 1.173
_refine_ls_hydrogen_treatment constr
_refine_ls_matrix_type full
_refine_ls_number_parameters 289
_refine_ls_number_reflns 3550
_refine_ls_number_restraints 0
_refine_ls_restrained_S_all 1.173
_refine_ls_R_factor_all 0.0832
_refine_ls_R_factor_gt 0.0809
_refine_ls_shift/su_max 0.000
_refine_ls_shift/su_mean 0.000
_refine_ls_structure_factor_coef Fsqd
_refine_ls_weighting_details 'w=1/[\s^2^(Fo^2^)+(0.1171P)^2^+4.9319P] where P=(Fo^2^+2Fc^2^)/3'
_refine_ls_weighting_scheme calc
_refine_ls_wR_factor_gt 0.2490
_refine_ls_wR_factor_ref 0.2506
_reflns_Friedel_coverage 0.000
_reflns_number_gt 3319
_reflns_number_total 3550
_reflns_threshold_expression 'I > 2\s(I)'
_cod_data_source_file d5cp01737h3.cif
_cod_data_source_block dwb23011
_cod_database_code 7250549
_shelx_shelxl_version_number 2018/3
_chemical_oxdiff_formula 'C13 H7 F17 N2'
_chemical_oxdiff_usercomment 'Joshua Lai JL-096-1'
_shelx_space_group_comment
;
The symmetry employed for this shelxl refinement is uniquely defined
by the following loop, which should always be used as a source of
symmetry information in preference to the above space-group names.
They are only intended as comments.
;
_shelx_estimated_absorpt_t_max 0.754
_shelx_estimated_absorpt_t_min 0.410
_olex2_refinement_description
;
1. Fixed Uiso
 At 1.2 times of:
  All C(H) groups, All C(H,H) groups
2.a Secondary CH2 refined with riding coordinates:
 C4(H4A,H4B), C5(H5A,H5B)
2.b Aromatic/amide H refined with riding coordinates:
 C2(H2), C3(H3), C1(H1)
;
_olex2_submission_special_instructions 'No special instructions were received'
_oxdiff_exptl_absorpt_empirical_details
;
Empirical correction (ABSPACK) includes:
- Absorption correction using spherical harmonics
- Frame scaling
;
_oxdiff_exptl_absorpt_empirical_full_max 2.424
_oxdiff_exptl_absorpt_empirical_full_min 0.550

loop_
_space_group_symop_operation_xyz
'x, y, z'
'-x, y+1/2, -z+1/2'
'-x, -y, -z'
'x, -y-1/2, z-1/2'

loop_
_atom_site_label
_atom_site_type_symbol
_atom_site_fract_x
_atom_site_fract_y
_atom_site_fract_z
_atom_site_U_iso_or_equiv
_atom_site_adp_type
_atom_site_occupancy
_atom_site_site_symmetry_order
_atom_site_calc_flag
_atom_site_refinement_flags_posn
_atom_site_refinement_flags_adp
_atom_site_refinement_flags_occupancy
_atom_site_disorder_assembly
_atom_site_disorder_group
F2 F 0.85035(8) 0.5619(6) 0.6213(2) 0.0455(7) Uani 1 1 d . . . . .
F1 F 0.83309(8) 0.2277(4) 0.7142(3) 0.0436(7) Uani 1 1 d . . . . .
F3 F 0.76605(8) 0.4781(6) 0.8343(2) 0.0499(8) Uani 1 1 d . . . . .
F4 F 0.78087(9) 0.7853(4) 0.7136(3) 0.0480(7) Uani 1 1 d . . . . .
F7 F 0.69196(9) 0.6168(6) 0.7077(3) 0.0534(8) Uani 1 1 d . . . . .
F11 F 0.61765(9) 0.7024(6) 0.5620(3) 0.0560(9) Uani 1 1 d . . . . .
F8 F 0.71086(9) 0.7639(5) 0.5252(3) 0.0524(8) Uani 1 1 d . . . . .
F12 F 0.63809(9) 0.6730(6) 0.3659(3) 0.0515(8) Uani 1 1 d . . . . .
F17 F 0.53947(9) 0.7251(6) 0.4089(3) 0.0533(8) Uani 1 1 d . . . . .
F15 F 0.56170(9) 0.5668(6) 0.2353(3) 0.0535(8) Uani 1 1 d . . . . .
F10 F 0.68796(9) 0.3040(6) 0.4177(3) 0.0577(9) Uani 1 1 d . . . . .
F6 F 0.77265(9) 0.4579(7) 0.4999(3) 0.0615(10) Uani 1 1 d . . . . .
F9 F 0.65739(9) 0.2329(5) 0.5990(4) 0.0611(10) Uani 1 1 d . . . . .
F5 F 0.74603(10) 0.2067(5) 0.6352(4) 0.0652(11) Uani 1 1 d . . . . .
F14 F 0.59982(10) 0.2011(5) 0.3642(4) 0.0622(9) Uani 1 1 d . . . . .
F16 F 0.51424(9) 0.3844(6) 0.3455(3) 0.0595(9) Uani 1 1 d . . . . .
N2 N 0.92972(10) 0.5350(6) 0.9704(3) 0.0249(6) Uani 1 1 d . . . . .
F13 F 0.57019(10) 0.3130(8) 0.5422(3) 0.0698(11) Uani 1 1 d . . . . .
N1 N 0.95415(11) 0.5296(6) 1.1766(3) 0.0318(7) Uani 1 1 d . . . . .
C6 C 0.83175(13) 0.4705(7) 0.7272(4) 0.0270(8) Uani 1 1 d . . . . .
C7 C 0.78237(13) 0.5451(7) 0.7222(4) 0.0272(8) Uani 1 1 d . . . . .
C4 C 0.90565(13) 0.4625(7) 0.8513(3) 0.0287(8) Uani 1 1 d . . . . .
H4A H 0.906318 0.285053 0.843710 0.034 Uiso 1 1 calc R U . . .
H4B H 0.920302 0.530974 0.776290 0.034 Uiso 1 1 calc R U . . .
C9 C 0.70598(13) 0.5613(7) 0.5923(4) 0.0280(8) Uani 1 1 d . . . . .
C2 C 0.95527(12) 0.7385(7) 0.9903(4) 0.0280(8) Uani 1 1 d . . . . .
H2 H 0.961268 0.858828 0.928387 0.034 Uiso 1 1 calc R U . . .
C3 C 0.93030(13) 0.4180(7) 1.0849(4) 0.0308(8) Uani 1 1 d . . . . .
H3 H 0.915112 0.271060 1.097754 0.037 Uiso 1 1 calc R U . . .
C5 C 0.85751(13) 0.5480(7) 0.8487(4) 0.0303(8) Uani 1 1 d . . . . .
H5A H 0.843150 0.482295 0.924888 0.036 Uiso 1 1 calc R U . . .
H5B H 0.856944 0.725665 0.854814 0.036 Uiso 1 1 calc R U . . .
C1 C 0.97017(13) 0.7312(8) 1.1174(4) 0.0302(8) Uani 1 1 d . . . . .
H1 H 0.988901 0.848393 1.159098 0.036 Uiso 1 1 calc R U . . .
C10 C 0.67002(13) 0.4044(7) 0.5197(4) 0.0298(8) Uani 1 1 d . . . . .
C11 C 0.62833(13) 0.5477(7) 0.4698(4) 0.0295(8) Uani 1 1 d . . . . .
C8 C 0.75210(13) 0.4378(7) 0.6111(4) 0.0304(8) Uani 1 1 d . . . . .
C12 C 0.58728(14) 0.3898(8) 0.4341(4) 0.0369(9) Uani 1 1 d . . . . .
C13 C 0.54991(14) 0.5206(9) 0.3531(4) 0.0381(9) Uani 1 1 d . . . . .

loop_
_atom_site_aniso_label
_atom_site_aniso_U_11
_atom_site_aniso_U_22
_atom_site_aniso_U_33
_atom_site_aniso_U_23
_atom_site_aniso_U_13
_atom_site_aniso_U_12
F2 0.0367(13) 0.076(2) 0.0234(12) 0.0090(12) 0.0016(9) -0.0085(12)
F1 0.0401(13) 0.0253(12) 0.0638(18) -0.0146(11) -0.0114(12) 0.0053(10)
F3 0.0355(13) 0.088(2) 0.0264(12) 0.0127(13) 0.0038(10) 0.0027(13)
F4 0.0519(15) 0.0189(12) 0.0704(19) -0.0081(11) -0.0208(13) 0.0035(10)
F7 0.0410(14) 0.086(2) 0.0332(13) -0.0248(14) -0.0018(10) 0.0164(14)
F11 0.0441(15) 0.0617(19) 0.0607(18) -0.0313(15) -0.0102(13) 0.0203(13)
F8 0.0509(15) 0.0274(13) 0.076(2) 0.0203(13) -0.0240(14) -0.0101(11)
F12 0.0432(14) 0.0620(19) 0.0483(16) 0.0306(14) -0.0052(11) -0.0126(13)
F17 0.0457(15) 0.0585(19) 0.0546(17) -0.0088(14) -0.0068(12) 0.0166(13)
F15 0.0458(15) 0.080(2) 0.0343(14) 0.0053(14) -0.0005(11) 0.0045(14)
F10 0.0390(14) 0.076(2) 0.0572(18) -0.0434(16) -0.0079(12) 0.0163(14)
F6 0.0357(13) 0.118(3) 0.0305(14) -0.0290(16) 0.0003(10) 0.0049(16)
F9 0.0477(16) 0.0423(16) 0.091(2) 0.0379(16) -0.0190(15) -0.0141(12)
F5 0.0504(16) 0.0179(13) 0.123(3) -0.0035(15) -0.0361(18) 0.0014(11)
F14 0.0557(17) 0.0345(15) 0.093(3) -0.0216(15) -0.0245(16) 0.0040(12)
F16 0.0379(14) 0.069(2) 0.070(2) 0.0093(17) -0.0129(13) -0.0112(14)
N2 0.0321(15) 0.0265(15) 0.0163(14) -0.0018(11) 0.0014(11) -0.0025(12)
F13 0.0419(15) 0.105(3) 0.062(2) 0.048(2) -0.0017(13) -0.0177(16)
N1 0.0392(18) 0.0355(18) 0.0204(15) 0.0013(13) -0.0004(12) -0.0009(14)
C6 0.037(2) 0.0226(18) 0.0220(17) -0.0011(13) 0.0035(14) -0.0011(14)
C7 0.037(2) 0.0220(18) 0.0227(17) -0.0015(13) 0.0012(14) 0.0006(14)
C4 0.037(2) 0.034(2) 0.0160(16) -0.0040(14) 0.0015(13) -0.0035(15)
C9 0.0351(19) 0.0208(18) 0.0279(18) -0.0035(14) 0.0006(14) 0.0017(14)
C2 0.0343(19) 0.0258(18) 0.0243(18) 0.0008(14) 0.0044(14) -0.0046(15)
C3 0.039(2) 0.0301(19) 0.0237(18) 0.0025(15) 0.0031(15) -0.0049(16)
C5 0.039(2) 0.030(2) 0.0213(17) -0.0028(14) -0.0019(14) 0.0009(15)
C1 0.0323(19) 0.035(2) 0.0235(17) -0.0042(15) 0.0017(14) -0.0032(15)
C10 0.0340(19) 0.0213(17) 0.034(2) -0.0023(15) -0.0003(15) 0.0004(14)
C11 0.0322(19) 0.0247(18) 0.032(2) 0.0008(15) 0.0036(15) 0.0020(14)
C8 0.0334(19) 0.0224(18) 0.035(2) -0.0061(15) -0.0005(15) 0.0028(14)
C12 0.036(2) 0.034(2) 0.041(2) 0.0062(18) 0.0005(17) -0.0036(17)
C13 0.033(2) 0.044(2) 0.037(2) -0.0017(19) 0.0016(16) 0.0008(18)

loop_
_atom_type_symbol
_atom_type_description
_atom_type_scat_dispersion_real
_atom_type_scat_dispersion_imag
_atom_type_scat_source
C C 0.0181 0.0091 'International Tables Vol C Tables 4.2.6.8 and 6.1.1.4'
H H 0.0000 0.0000 'International Tables Vol C Tables 4.2.6.8 and 6.1.1.4'
F F 0.0727 0.0534 'International Tables Vol C Tables 4.2.6.8 and 6.1.1.4'
N N 0.0311 0.0180 'International Tables Vol C Tables 4.2.6.8 and 6.1.1.4'

loop_
_exptl_crystal_face_index_h
_exptl_crystal_face_index_k
_exptl_crystal_face_index_l
_exptl_crystal_face_perp_dist
-2 1 1 0.1193
-1 -2 2 0.1475
1 0 -1 0.1242
-1 0 0 0.0258
1 0 0 0.1016
-1 0 1 0.0898

loop_
_geom_angle_atom_site_label_1
_geom_angle_atom_site_label_2
_geom_angle_atom_site_label_3
_geom_angle
_geom_angle_site_symmetry_1
_geom_angle_site_symmetry_3
_geom_angle_publ_flag
C2 N2 C4 127.1(3) . . ?
C3 N2 C4 126.2(3) . . ?
C3 N2 C2 106.6(3) . . ?
C3 N1 C1 104.8(3) . . ?
F2 C6 F1 106.1(3) . . ?
F2 C6 C7 108.4(3) . . ?
F2 C6 C5 110.4(3) . . ?
F1 C6 C7 107.3(3) . . ?
F1 C6 C5 110.5(3) . . ?
C5 C6 C7 113.8(3) . . ?
F3 C7 F4 108.8(3) . . ?
F3 C7 C6 107.4(3) . . ?
F3 C7 C8 107.7(3) . . ?
F4 C7 C6 107.4(3) . . ?
F4 C7 C8 108.6(3) . . ?
C6 C7 C8 116.7(3) . . ?
N2 C4 H4A 109.4 . . ?
N2 C4 H4B 109.4 . . ?
N2 C4 C5 111.0(3) . . ?
H4A C4 H4B 108.0 . . ?
C5 C4 H4A 109.4 . . ?
C5 C4 H4B 109.4 . . ?
F7 C9 F8 108.7(3) . . ?
F7 C9 C10 108.4(3) . . ?
F7 C9 C8 108.6(3) . . ?
F8 C9 C10 108.6(3) . . ?
F8 C9 C8 108.3(3) . . ?
C10 C9 C8 114.1(3) . . ?
N2 C2 H2 127.2 . . ?
C1 C2 N2 105.7(3) . . ?
C1 C2 H2 127.2 . . ?
N2 C3 H3 123.7 . . ?
N1 C3 N2 112.6(4) . . ?
N1 C3 H3 123.7 . . ?
C6 C5 C4 111.9(3) . . ?
C6 C5 H5A 109.2 . . ?
C6 C5 H5B 109.2 . . ?
C4 C5 H5A 109.2 . . ?
C4 C5 H5B 109.2 . . ?
H5A C5 H5B 107.9 . . ?
N1 C1 H1 124.8 . . ?
C2 C1 N1 110.3(3) . . ?
C2 C1 H1 124.8 . . ?
F10 C10 C9 108.2(3) . . ?
F10 C10 C11 108.0(3) . . ?
F9 C10 F10 109.3(4) . . ?
F9 C10 C9 108.9(3) . . ?
F9 C10 C11 108.6(3) . . ?
C9 C10 C11 113.8(3) . . ?
F11 C11 C10 108.5(3) . . ?
F11 C11 C12 108.2(3) . . ?
F12 C11 F11 108.2(4) . . ?
F12 C11 C10 109.0(3) . . ?
F12 C11 C12 108.5(3) . . ?
C12 C11 C10 114.3(3) . . ?
F6 C8 C7 108.8(3) . . ?
F6 C8 C9 108.0(3) . . ?
F5 C8 F6 108.5(4) . . ?
F5 C8 C7 108.5(3) . . ?
F5 C8 C9 108.7(3) . . ?
C7 C8 C9 114.2(3) . . ?
F14 C12 C11 109.0(3) . . ?
F14 C12 C13 107.2(4) . . ?
F13 C12 F14 109.6(4) . . ?
F13 C12 C11 109.1(4) . . ?
F13 C12 C13 107.5(3) . . ?
C11 C12 C13 114.3(4) . . ?
F17 C13 C12 110.7(4) . . ?
F15 C13 F17 108.6(4) . . ?
F15 C13 F16 108.7(4) . . ?
F15 C13 C12 111.5(4) . . ?
F16 C13 F17 107.9(4) . . ?
F16 C13 C12 109.4(4) . . ?

loop_
_geom_bond_atom_site_label_1
_geom_bond_atom_site_label_2
_geom_bond_distance
_geom_bond_site_symmetry_2
_geom_bond_publ_flag
F2 C6 1.356(4) . ?
F1 C6 1.358(4) . ?
F3 C7 1.337(4) . ?
F4 C7 1.339(4) . ?
F7 C9 1.325(5) . ?
F11 C11 1.336(5) . ?
F8 C9 1.335(5) . ?
F12 C11 1.327(5) . ?
F17 C13 1.321(6) . ?
F15 C13 1.312(5) . ?
F10 C10 1.335(5) . ?
F6 C8 1.341(5) . ?
F9 C10 1.327(5) . ?
F5 C8 1.323(5) . ?
F14 C12 1.341(6) . ?
F16 C13 1.315(5) . ?
N2 C4 1.451(4) . ?
N2 C2 1.378(5) . ?
N2 C3 1.349(5) . ?
F13 C12 1.327(5) . ?
N1 C3 1.313(5) . ?
N1 C1 1.378(5) . ?
C6 C7 1.545(5) . ?
C6 C5 1.503(5) . ?
C7 C8 1.546(5) . ?
C4 H4A 0.9900 . ?
C4 H4B 0.9900 . ?
C4 C5 1.528(5) . ?
C9 C10 1.552(5) . ?
C9 C8 1.555(5) . ?
C2 H2 0.9500 . ?
C2 C1 1.365(5) . ?
C3 H3 0.9500 . ?
C5 H5A 0.9900 . ?
C5 H5B 0.9900 . ?
C1 H1 0.9500 . ?
C10 C11 1.553(5) . ?
C11 C12 1.546(6) . ?
C12 C13 1.547(6) . ?

loop_
_geom_torsion_atom_site_label_1
_geom_torsion_atom_site_label_2
_geom_torsion_atom_site_label_3
_geom_torsion_atom_site_label_4
_geom_torsion
_geom_torsion_site_symmetry_1
_geom_torsion_site_symmetry_2
_geom_torsion_site_symmetry_3
_geom_torsion_site_symmetry_4
_geom_torsion_publ_flag
F2 C6 C7 F3 -172.8(3) . . . . ?
F2 C6 C7 F4 -55.9(4) . . . . ?
F2 C6 C7 C8 66.2(4) . . . . ?
F2 C6 C5 C4 -60.0(4) . . . . ?
F1 C6 C7 F3 73.0(4) . . . . ?
F1 C6 C7 F4 -170.1(3) . . . . ?
F1 C6 C7 C8 -48.0(4) . . . . ?
F1 C6 C5 C4 57.1(4) . . . . ?
F3 C7 C8 F6 -166.9(3) . . . . ?
F3 C7 C8 F5 -49.1(4) . . . . ?
F3 C7 C8 C9 72.3(4) . . . . ?
F4 C7 C8 F6 75.3(4) . . . . ?
F4 C7 C8 F5 -166.8(3) . . . . ?
F4 C7 C8 C9 -45.4(5) . . . . ?
F7 C9 C10 F10 -166.1(3) . . . . ?
F7 C9 C10 F9 -47.4(4) . . . . ?
F7 C9 C10 C11 73.8(4) . . . . ?
F7 C9 C8 F6 -158.8(3) . . . . ?
F7 C9 C8 F5 83.6(4) . . . . ?
F7 C9 C8 C7 -37.7(5) . . . . ?
F11 C11 C12 F14 -166.4(3) . . . . ?
F11 C11 C12 F13 -46.7(5) . . . . ?
F11 C11 C12 C13 73.6(5) . . . . ?
F8 C9 C10 F10 76.0(4) . . . . ?
F8 C9 C10 F9 -165.3(3) . . . . ?
F8 C9 C10 C11 -44.1(4) . . . . ?
F8 C9 C8 F6 -40.9(4) . . . . ?
F8 C9 C8 F5 -158.5(4) . . . . ?
F8 C9 C8 C7 80.2(4) . . . . ?
F12 C11 C12 F14 76.4(4) . . . . ?
F12 C11 C12 F13 -163.9(4) . . . . ?
F12 C11 C12 C13 -43.5(5) . . . . ?
F10 C10 C11 F11 -162.3(3) . . . . ?
F10 C10 C11 F12 -44.7(4) . . . . ?
F10 C10 C11 C12 76.8(4) . . . . ?
F9 C10 C11 F11 79.2(4) . . . . ?
F9 C10 C11 F12 -163.1(4) . . . . ?
F9 C10 C11 C12 -41.6(5) . . . . ?
F14 C12 C13 F17 -172.5(4) . . . . ?
F14 C12 C13 F15 -51.5(5) . . . . ?
F14 C12 C13 F16 68.8(5) . . . . ?
N2 C4 C5 C6 -178.9(3) . . . . ?
N2 C2 C1 N1 -0.5(4) . . . . ?
F13 C12 C13 F17 69.7(5) . . . . ?
F13 C12 C13 F15 -169.3(4) . . . . ?
F13 C12 C13 F16 -49.0(5) . . . . ?
C6 C7 C8 F6 -46.2(5) . . . . ?
C6 C7 C8 F5 71.7(4) . . . . ?
C6 C7 C8 C9 -166.9(3) . . . . ?
C7 C6 C5 C4 177.9(3) . . . . ?
C4 N2 C2 C1 178.6(3) . . . . ?
C4 N2 C3 N1 -178.4(3) . . . . ?
C9 C10 C11 F11 -42.1(4) . . . . ?
C9 C10 C11 F12 75.5(4) . . . . ?
C9 C10 C11 C12 -163.0(3) . . . . ?
C2 N2 C4 C5 -94.2(4) . . . . ?
C2 N2 C3 N1 -0.1(5) . . . . ?
C3 N2 C4 C5 83.8(5) . . . . ?
C3 N2 C2 C1 0.3(4) . . . . ?
C3 N1 C1 C2 0.5(5) . . . . ?
C5 C6 C7 F3 -49.6(4) . . . . ?
C5 C6 C7 F4 67.3(4) . . . . ?
C5 C6 C7 C8 -170.6(3) . . . . ?
C1 N1 C3 N2 -0.3(5) . . . . ?
C10 C9 C8 F6 80.1(4) . . . . ?
C10 C9 C8 F5 -37.4(5) . . . . ?
C10 C9 C8 C7 -158.7(3) . . . . ?
C10 C11 C12 F14 -45.4(5) . . . . ?
C10 C11 C12 F13 74.3(4) . . . . ?
C10 C11 C12 C13 -165.4(4) . . . . ?
C11 C12 C13 F17 -51.5(5) . . . . ?
C11 C12 C13 F15 69.5(5) . . . . ?
C11 C12 C13 F16 -170.2(4) . . . . ?
C8 C9 C10 F10 -44.9(5) . . . . ?
C8 C9 C10 F9 73.8(4) . . . . ?
C8 C9 C10 C11 -165.0(3) . . . . ?

loop_
_exptl_oxdiff_crystal_face_indexfrac_h
_exptl_oxdiff_crystal_face_indexfrac_k
_exptl_oxdiff_crystal_face_indexfrac_l
_exptl_oxdiff_crystal_face_x
_exptl_oxdiff_crystal_face_y
_exptl_oxdiff_crystal_face_z
-1.9944 0.9991 1.0012 0.1960 0.1771 0.1947
-0.9665 -1.9984 1.9999 -0.4557 -0.3601 0.2431
0.9890 -0.0001 -1.0003 0.0091 0.0116 -0.1542
-0.9993 -0.0003 0.0010 -0.0274 0.0402 0.0155
0.9993 0.0003 -0.0010 0.0274 -0.0402 -0.0155
-0.9890 0.0001 1.0003 -0.0091 -0.0116 0.1542
